data_7017891
loop_
_publ_author_name
'Diwan, Kiran'
'Singh, Bandana'
'Singh, Santosh K.'
'Drew, Michael G. B.'
'Singh, Nanhai'

_publ_section_title
;
 Facile in situ copper(II) mediated C-S bond activation transforming
 dithiocarbimate to carbamate and thiocarbamate generating Cu(II) and
 Cu(I) complexes.
;
_journal_issue 2
_journal_name_full 'Dalton transactions (Cambridge, England : 2003)'
_journal_page_first 367
_journal_page_last 369
_journal_paper_doi 10.1039/c1dt11622c
_journal_volume 41
_journal_year 2012
_chemical_formula_sum 'C33 H26 Cl Cu N5 O8 S'
_chemical_formula_weight 751.64
_chemical_name_systematic
;
?
;
_space_group_IT_number 2
_symmetry_cell_setting triclinic
_symmetry_space_group_name_Hall '-P 1'
_symmetry_space_group_name_H-M 'P -1'
_atom_sites_solution_hydrogens geom
_atom_sites_solution_primary direct
_atom_sites_solution_secondary difmap
_audit_creation_method SHELXL-97
_cell_angle_alpha 71.28(3)
_cell_angle_beta 77.77(2)
_cell_angle_gamma 78.14(2)
_cell_formula_units_Z 2
_cell_length_a 8.2961(19)
_cell_length_b 13.477(4)
_cell_length_c 15.762(5)
_cell_measurement_reflns_used 11479
_cell_measurement_temperature 150(2)
_cell_measurement_theta_max 30.00
_cell_measurement_theta_min 2.69
_cell_volume 1613.1(8)
_computing_cell_refinement 'Crysalis, Oxford Diffraction'
_computing_data_collection 'Crysalis, Oxford Diffraction'
_computing_data_reduction 'Crysalis, Oxford Diffraction'
_computing_molecular_graphics PLATON(Spek,2004)
_computing_structure_refinement 'SHELXL-97 (Sheldrick, 1997)'
_computing_structure_solution 'SHELXS-97 (Sheldrick, 1997)'
_diffrn_ambient_temperature 150(2)
_diffrn_measured_fraction_theta_full 0.969
_diffrn_measured_fraction_theta_max 0.969
_diffrn_measurement_device 'Oxford Diffaction X-Calibur System'
_diffrn_measurement_method '321 frames, counting time 10 s.'
_diffrn_radiation_monochromator graphite
_diffrn_radiation_source 'fine-focus sealed tube'
_diffrn_radiation_type MoK\a
_diffrn_radiation_wavelength 0.71073
_diffrn_reflns_av_R_equivalents 0.0391
_diffrn_reflns_av_sigmaI/netI 0.1777
_diffrn_reflns_limit_h_max 5
_diffrn_reflns_limit_h_min -11
_diffrn_reflns_limit_k_max 18
_diffrn_reflns_limit_k_min -18
_diffrn_reflns_limit_l_max 22
_diffrn_reflns_limit_l_min -21
_diffrn_reflns_number 11479
_diffrn_reflns_theta_full 30.00
_diffrn_reflns_theta_max 30.00
_diffrn_reflns_theta_min 2.69
_exptl_absorpt_coefficient_mu 0.886
_exptl_absorpt_correction_T_max 1.000
_exptl_absorpt_correction_T_min 0.891
_exptl_absorpt_correction_type empirical
_exptl_absorpt_process_details 'ABSPACK, Oxford Diffraction Ltd'
_exptl_crystal_colour blue
_exptl_crystal_density_diffrn 1.547
_exptl_crystal_density_method 'not measured'
_exptl_crystal_description needle
_exptl_crystal_F_000 770
_exptl_crystal_size_max 0.24
_exptl_crystal_size_mid 0.03
_exptl_crystal_size_min 0.03
_refine_diff_density_max 0.418
_refine_diff_density_min -0.292
_refine_diff_density_rms 0.068
_refine_ls_extinction_method none
_refine_ls_goodness_of_fit_ref 0.785
_refine_ls_hydrogen_treatment constr
_refine_ls_matrix_type full
_refine_ls_number_parameters 444
_refine_ls_number_reflns 9015
_refine_ls_number_restraints 0
_refine_ls_restrained_S_all 0.785
_refine_ls_R_factor_all 0.1540
_refine_ls_R_factor_gt 0.0545
_refine_ls_shift/su_max 0.000
_refine_ls_shift/su_mean 0.000
_refine_ls_structure_factor_coef Fsqd
_refine_ls_weighting_details
;
w=1/[\s^2^(Fo^2^)+(0.0376P)^2^+0.0000P] where P=(Fo^2^+2Fc^2^)/3
;
_refine_ls_weighting_scheme calc
_refine_ls_wR_factor_gt 0.0989
_refine_ls_wR_factor_ref 0.1127
_reflns_number_gt 3482
_reflns_number_total 9406
_reflns_threshold_expression >2sigma(I)
_cod_data_source_file c1dt11622c.txt
_cod_data_source_block Complex1
_cod_original_cell_volume 1613.2(8)
_cod_original_sg_symbol_H-M P-1
_cod_database_code 7017891

loop_
_symmetry_equiv_pos_as_xyz
'x, y, z'
'-x, -y, -z'

loop_
_atom_site_label
_atom_site_type_symbol
_atom_site_fract_x
_atom_site_fract_y
_atom_site_fract_z
_atom_site_U_iso_or_equiv
_atom_site_adp_type
_atom_site_occupancy
_atom_site_symmetry_multiplicity
_atom_site_calc_flag
_atom_site_refinement_flags
Cu1 Cu 0.63249(5) 0.65811(3) 0.69200(3) 0.03765(14) Uani 1 1 d .
S42 S 0.95100(12) 0.69378(8) 0.74760(6) 0.0427(3) Uani 1 1 d .
Cl9 Cl 0.19073(14) 0.20751(8) 0.82934(7) 0.0558(3) Uani 1 1 d .
C12 C 0.8476(4) 0.4548(3) 0.6771(3) 0.0515(11) Uani 1 1 d .
H12 H 0.8743 0.4483 0.7332 0.062 Uiso 1 1 calc R
C13 C 0.9191(5) 0.3762(3) 0.6337(3) 0.0583(12) Uani 1 1 d .
H13 H 0.9894 0.3167 0.6615 0.070 Uiso 1 1 calc R
C14 C 0.8826(5) 0.3893(3) 0.5491(3) 0.0620(13) Uani 1 1 d .
H14 H 0.9302 0.3380 0.5196 0.074 Uiso 1 1 calc R
C15 C 0.7772(5) 0.4765(3) 0.5066(3) 0.0473(10) Uani 1 1 d .
C16 C 0.7060(4) 0.5504(3) 0.5558(2) 0.0372(9) Uani 1 1 d .
C17 C 0.5916(4) 0.6411(3) 0.5183(2) 0.0389(9) Uani 1 1 d .
C18 C 0.5588(5) 0.6605(4) 0.4292(3) 0.0491(11) Uani 1 1 d .
C19 C 0.4486(5) 0.7517(4) 0.3964(3) 0.0609(12) Uani 1 1 d .
H19 H 0.4289 0.7702 0.3369 0.073 Uiso 1 1 calc R
C20 C 0.3704(5) 0.8132(4) 0.4500(3) 0.0641(13) Uani 1 1 d .
H20 H 0.2947 0.8729 0.4281 0.077 Uiso 1 1 calc R
C21 C 0.4038(4) 0.7868(3) 0.5392(3) 0.0453(10) Uani 1 1 d .
H21 H 0.3473 0.8288 0.5761 0.054 Uiso 1 1 calc R
C23 C 0.6379(5) 0.5864(4) 0.3800(3) 0.0642(13) Uani 1 1 d .
H23 H 0.6186 0.5990 0.3211 0.077 Uiso 1 1 calc R
C24 C 0.7400(5) 0.4983(4) 0.4173(3) 0.0644(14) Uani 1 1 d .
H24 H 0.7874 0.4507 0.3841 0.077 Uiso 1 1 calc R
C45 C 0.8913(4) 0.8009(3) 0.7956(2) 0.0408(9) Uani 1 1 d .
C46 C 0.9664(5) 0.8926(3) 0.7570(3) 0.0546(11) Uani 1 1 d .
H46 H 1.0520 0.8967 0.7078 0.066 Uiso 1 1 calc R
C47 C 0.9120(5) 0.9771(3) 0.7930(3) 0.0631(12) Uani 1 1 d .
H47 H 0.9618 1.0380 0.7670 0.076 Uiso 1 1 calc R
C48 C 0.7866(5) 0.9736(4) 0.8659(3) 0.0556(11) Uani 1 1 d .
C49 C 0.7161(5) 0.8808(4) 0.9048(3) 0.0598(12) Uani 1 1 d .
H49 H 0.6336 0.8759 0.9555 0.072 Uiso 1 1 calc R
C50 C 0.7658(5) 0.7963(3) 0.8697(2) 0.0499(10) Uani 1 1 d .
H50 H 0.7149 0.7358 0.8958 0.060 Uiso 1 1 calc R
C51 C 0.7288(6) 1.0664(4) 0.9056(3) 0.0850(16) Uani 1 1 d .
H51A H 0.6742 1.0418 0.9670 0.128 Uiso 1 1 calc R
H51B H 0.6523 1.1184 0.8702 0.128 Uiso 1 1 calc R
H51C H 0.8234 1.0977 0.9048 0.128 Uiso 1 1 calc R
C53 C 0.9008(5) 0.8027(3) 0.5854(3) 0.0396(9) Uani 1 1 d .
O53 O 0.8034(3) 0.8155(2) 0.52268(17) 0.0560(7) Uani 1 1 d .
C55 C 0.8338(5) 0.8975(3) 0.4384(3) 0.0737(14) Uani 1 1 d .
H55A H 0.8217 0.9643 0.4504 0.111 Uiso 1 1 calc R
H55B H 0.7550 0.9014 0.4003 0.111 Uiso 1 1 calc R
H55C H 0.9449 0.8813 0.4082 0.111 Uiso 1 1 calc R
O56 O 1.0102(3) 0.8567(2) 0.57020(18) 0.0609(8) Uani 1 1 d .
C72 C 0.5116(4) 0.8763(3) 0.7122(3) 0.0474(10) Uani 1 1 d .
H72 H 0.5824 0.9009 0.6583 0.057 Uiso 1 1 calc R
C73 C 0.4177(5) 0.9486(3) 0.7572(3) 0.0539(11) Uani 1 1 d .
H73 H 0.4266 1.0203 0.7331 0.065 Uiso 1 1 calc R
C84 C 0.3973(4) 0.7379(3) 0.8240(2) 0.0347(9) Uani 1 1 d .
C74 C 0.3122(5) 0.9138(3) 0.8370(3) 0.0537(11) Uani 1 1 d .
H74 H 0.2502 0.9619 0.8671 0.064 Uiso 1 1 calc R
C75 C 0.2985(4) 0.8061(3) 0.8729(2) 0.0426(10) Uani 1 1 d .
C76 C 0.1893(5) 0.7606(4) 0.9553(3) 0.0571(12) Uani 1 1 d .
H76 H 0.1238 0.8045 0.9885 0.069 Uiso 1 1 calc R
C83 C 0.3893(4) 0.6266(3) 0.8558(2) 0.0351(9) Uani 1 1 d .
C77 C 0.1810(5) 0.6558(4) 0.9847(3) 0.0600(12) Uani 1 1 d .
H771 H 0.1092 0.6289 1.0375 0.072 Uiso 1 1 calc R
C78 C 0.2810(5) 0.5851(3) 0.9358(2) 0.0497(10) Uani 1 1 d .
C79 C 0.2748(5) 0.4760(4) 0.9622(3) 0.0674(13) Uani 1 1 d .
H79 H 0.2041 0.4454 1.0142 0.081 Uiso 1 1 calc R
C80 C 0.3730(6) 0.4155(3) 0.9111(3) 0.0721(14) Uani 1 1 d .
H80 H 0.3690 0.3432 0.9276 0.087 Uiso 1 1 calc R
C81 C 0.4815(5) 0.4630(3) 0.8327(3) 0.0517(11) Uani 1 1 d .
H81 H 0.5500 0.4201 0.7994 0.062 Uiso 1 1 calc R
O43 O 0.8775(3) 0.60504(19) 0.81261(16) 0.0525(7) Uani 1 1 d .
O44 O 1.1297(3) 0.6812(2) 0.71988(16) 0.0550(7) Uani 1 1 d .
O91 O 0.1869(4) 0.1813(2) 0.74911(18) 0.0736(9) Uani 1 1 d .
O92 O 0.1315(4) 0.1269(2) 0.9082(2) 0.0898(10) Uani 1 1 d .
O93 O 0.3622(4) 0.2136(3) 0.8308(2) 0.1052(12) Uani 1 1 d .
O94 O 0.0943(4) 0.3065(2) 0.8289(2) 0.0890(10) Uani 1 1 d .
N11 N 0.7417(4) 0.5390(2) 0.6389(2) 0.0407(8) Uani 1 1 d .
N22 N 0.5140(3) 0.7032(2) 0.57229(19) 0.0390(7) Uani 1 1 d .
N41 N 0.8511(3) 0.7237(2) 0.66142(18) 0.0350(7) Uani 1 1 d .
N71 N 0.5020(3) 0.7725(2) 0.74485(19) 0.0377(7) Uani 1 1 d .
N82 N 0.4896(3) 0.5655(2) 0.80472(18) 0.0373(7) Uani 1 1 d .

loop_
_atom_site_aniso_label
_atom_site_aniso_U_11
_atom_site_aniso_U_22
_atom_site_aniso_U_33
_atom_site_aniso_U_23
_atom_site_aniso_U_13
_atom_site_aniso_U_12
Cu1 0.0414(3) 0.0336(3) 0.0366(3) -0.0152(2) 0.0027(2) -0.0035(2)
S42 0.0456(6) 0.0469(6) 0.0355(6) -0.0137(5) -0.0049(5) -0.0054(5)
Cl9 0.0709(8) 0.0462(7) 0.0466(7) -0.0211(5) -0.0013(6) 0.0033(6)
C12 0.042(2) 0.038(2) 0.071(3) -0.019(2) -0.002(2) 0.000(2)
C13 0.045(3) 0.045(3) 0.086(4) -0.028(3) -0.005(2) 0.001(2)
C14 0.047(3) 0.046(3) 0.095(4) -0.042(3) 0.024(3) -0.015(2)
C15 0.038(2) 0.052(3) 0.059(3) -0.032(2) 0.011(2) -0.015(2)
C16 0.037(2) 0.041(2) 0.037(2) -0.0174(19) 0.0056(17) -0.0161(19)
C17 0.037(2) 0.046(2) 0.037(2) -0.0167(19) 0.0076(18) -0.019(2)
C18 0.045(2) 0.069(3) 0.042(3) -0.022(2) 0.000(2) -0.024(2)
C19 0.056(3) 0.092(4) 0.039(3) -0.012(3) -0.009(2) -0.028(3)
C20 0.047(3) 0.075(3) 0.058(3) 0.001(3) -0.010(2) -0.013(3)
C21 0.038(2) 0.051(3) 0.045(3) -0.013(2) -0.0024(19) -0.006(2)
C23 0.064(3) 0.100(4) 0.044(3) -0.033(3) 0.011(2) -0.045(3)
C24 0.062(3) 0.080(4) 0.072(3) -0.056(3) 0.022(3) -0.035(3)
C45 0.044(2) 0.047(2) 0.032(2) -0.0115(19) -0.0050(18) -0.009(2)
C46 0.057(3) 0.061(3) 0.050(3) -0.024(2) 0.001(2) -0.015(2)
C47 0.082(3) 0.061(3) 0.057(3) -0.027(3) -0.007(3) -0.024(3)
C48 0.060(3) 0.067(3) 0.052(3) -0.036(3) -0.016(2) 0.000(3)
C49 0.055(3) 0.083(4) 0.043(3) -0.030(3) 0.000(2) -0.004(3)
C50 0.052(2) 0.058(3) 0.040(2) -0.016(2) -0.002(2) -0.010(2)
C51 0.090(4) 0.084(4) 0.093(4) -0.058(3) -0.014(3) 0.013(3)
C53 0.038(2) 0.046(2) 0.037(2) -0.021(2) 0.0006(19) -0.002(2)
O53 0.0644(18) 0.0603(19) 0.0414(17) -0.0007(15) -0.0116(15) -0.0241(16)
C55 0.093(4) 0.073(3) 0.043(3) 0.011(2) -0.020(3) -0.020(3)
O56 0.0606(18) 0.070(2) 0.0537(18) -0.0070(15) -0.0058(15) -0.0340(17)
C72 0.049(2) 0.039(2) 0.044(2) -0.010(2) 0.0038(19) 0.002(2)
C73 0.060(3) 0.035(2) 0.062(3) -0.019(2) -0.005(2) 0.008(2)
C84 0.032(2) 0.040(2) 0.033(2) -0.0160(18) -0.0033(17) 0.0022(18)
C74 0.052(3) 0.052(3) 0.064(3) -0.039(2) -0.012(2) 0.014(2)
C75 0.033(2) 0.057(3) 0.043(2) -0.029(2) -0.0038(18) 0.002(2)
C76 0.051(3) 0.077(3) 0.044(3) -0.037(3) 0.008(2) 0.003(3)
C83 0.036(2) 0.042(2) 0.029(2) -0.0161(18) 0.0008(16) -0.0062(18)
C77 0.055(3) 0.084(4) 0.039(3) -0.028(3) 0.015(2) -0.013(3)
C78 0.052(2) 0.060(3) 0.034(2) -0.015(2) 0.0078(19) -0.015(2)
C79 0.081(3) 0.075(4) 0.042(3) -0.015(3) 0.015(2) -0.029(3)
C80 0.114(4) 0.048(3) 0.050(3) -0.007(2) 0.008(3) -0.035(3)
C81 0.073(3) 0.042(2) 0.036(2) -0.014(2) 0.006(2) -0.010(2)
O43 0.0746(18) 0.0421(16) 0.0363(15) -0.0045(13) -0.0069(13) -0.0119(15)
O44 0.0402(15) 0.071(2) 0.0545(17) -0.0246(15) -0.0117(13) 0.0036(14)
O91 0.110(2) 0.0618(19) 0.0518(18) -0.0324(16) -0.0127(17) 0.0075(18)
O92 0.128(3) 0.067(2) 0.056(2) -0.0107(18) 0.0086(19) -0.009(2)
O93 0.072(2) 0.146(3) 0.111(3) -0.059(3) -0.015(2) -0.011(2)
O94 0.115(3) 0.059(2) 0.087(2) -0.0409(18) -0.008(2) 0.0262(19)
N11 0.0427(19) 0.0368(19) 0.043(2) -0.0188(16) 0.0070(15) -0.0093(16)
N22 0.0341(17) 0.0429(19) 0.0394(18) -0.0125(16) -0.0028(15) -0.0065(16)
N41 0.0361(17) 0.0387(18) 0.0293(17) -0.0133(15) 0.0015(13) -0.0052(15)
N71 0.0406(17) 0.0335(18) 0.0347(18) -0.0089(15) -0.0021(14) -0.0016(15)
N82 0.0475(18) 0.0301(17) 0.0337(17) -0.0108(15) -0.0014(14) -0.0073(15)

loop_
_atom_type_symbol
_atom_type_description
_atom_type_scat_dispersion_real
_atom_type_scat_dispersion_imag
_atom_type_scat_source
C C 0.0033 0.0016 'International Tables Vol C Tables 4.2.6.8 and 6.1.1.4'
H H 0.0000 0.0000 'International Tables Vol C Tables 4.2.6.8 and 6.1.1.4'
O O 0.0106 0.0060 'International Tables Vol C Tables 4.2.6.8 and 6.1.1.4'
N N 0.0061 0.0033 'International Tables Vol C Tables 4.2.6.8 and 6.1.1.4'
Cu Cu 0.3201 1.2651 'International Tables Vol C Tables 4.2.6.8 and 6.1.1.4'
S S 0.1246 0.1234 'International Tables Vol C Tables 4.2.6.8 and 6.1.1.4'
Cl Cl 0.1484 0.1585 'International Tables Vol C Tables 4.2.6.8 and 6.1.1.4'

loop_
_geom_angle_atom_site_label_1
_geom_angle_atom_site_label_2
_geom_angle_atom_site_label_3
_geom_angle
N71 Cu1 N11 174.27(12)
N71 Cu1 N41 92.71(11)
N11 Cu1 N41 92.86(11)
N71 Cu1 N82 80.81(12)
N11 Cu1 N82 95.82(11)
N41 Cu1 N82 138.90(11)
N71 Cu1 N22 97.00(12)
N11 Cu1 N22 79.81(13)
N41 Cu1 N22 110.00(11)
N82 Cu1 N22 111.06(11)
O44 S42 O43 118.59(16)
O44 S42 N41 111.95(14)
O43 S42 N41 103.79(15)
O44 S42 C45 108.48(16)
O43 S42 C45 106.46(16)
N41 S42 C45 106.87(16)
O94 Cl9 O91 110.87(19)
O94 Cl9 O92 110.19(19)
O91 Cl9 O92 110.16(19)
O94 Cl9 O93 108.6(2)
O91 Cl9 O93 107.6(2)
O92 Cl9 O93 109.4(2)
N11 C12 C13 121.1(4)
C14 C13 C12 118.5(4)
C13 C14 C15 121.9(4)
C14 C15 C16 116.3(4)
C14 C15 C24 125.2(4)
C16 C15 C24 118.5(4)
N11 C16 C15 122.4(4)
N11 C16 C17 117.6(3)
C15 C16 C17 120.0(4)
N22 C17 C18 122.9(4)
N22 C17 C16 117.3(3)
C18 C17 C16 119.8(4)
C19 C18 C17 116.5(4)
C19 C18 C23 124.7(4)
C17 C18 C23 118.7(4)
C20 C19 C18 120.7(4)
C19 C20 C21 119.7(4)
N22 C21 C20 121.9(4)
C24 C23 C18 121.2(4)
C23 C24 C15 121.6(4)
C50 C45 C46 119.1(4)
C50 C45 S42 120.4(3)
C46 C45 S42 120.4(3)
C47 C46 C45 119.3(4)
C48 C47 C46 121.9(4)
C47 C48 C49 117.9(4)
C47 C48 C51 121.6(4)
C49 C48 C51 120.4(4)
C50 C49 C48 121.4(4)
C49 C50 C45 120.3(4)
O56 C53 O53 121.2(4)
O56 C53 N41 130.4(4)
O53 C53 N41 108.4(3)
C53 O53 C55 116.7(3)
N71 C72 C73 121.6(4)
C74 C73 C72 120.1(4)
N71 C84 C75 123.2(3)
N71 C84 C83 116.5(3)
C75 C84 C83 120.3(3)
C73 C74 C75 119.8(4)
C74 C75 C84 116.9(3)
C74 C75 C76 124.8(4)
C84 C75 C76 118.4(4)
C77 C76 C75 121.2(4)
N82 C83 C78 123.3(3)
N82 C83 C84 116.8(3)
C78 C83 C84 119.9(3)
C76 C77 C78 121.2(4)
C79 C78 C83 117.4(4)
C79 C78 C77 123.6(4)
C83 C78 C77 119.0(4)
C80 C79 C78 119.4(4)
C79 C80 C81 119.7(4)
N82 C81 C80 122.8(4)
C12 N11 C16 119.7(3)
C12 N11 Cu1 125.5(3)
C16 N11 Cu1 114.7(3)
C21 N22 C17 118.2(3)
C21 N22 Cu1 131.5(3)
C17 N22 Cu1 109.3(2)
C53 N41 S42 117.5(2)
C53 N41 Cu1 127.3(2)
S42 N41 Cu1 113.87(15)
C72 N71 C84 118.3(3)
C72 N71 Cu1 126.9(2)
C84 N71 Cu1 114.8(2)
C81 N82 C83 117.4(3)
C81 N82 Cu1 131.6(3)
C83 N82 Cu1 111.1(2)

loop_
_geom_bond_atom_site_label_1
_geom_bond_atom_site_label_2
_geom_bond_distance
Cu1 N71 1.999(3)
Cu1 N11 2.011(3)
Cu1 N41 2.078(3)
Cu1 N82 2.101(3)
Cu1 N22 2.168(3)
S42 O44 1.445(2)
S42 O43 1.449(2)
S42 N41 1.638(3)
S42 C45 1.774(4)
Cl9 O94 1.407(3)
Cl9 O91 1.426(3)
Cl9 O92 1.435(3)
Cl9 O93 1.447(3)
C12 N11 1.341(4)
C12 C13 1.406(5)
C13 C14 1.379(6)
C14 C15 1.384(6)
C15 C16 1.416(5)
C15 C24 1.430(6)
C16 N11 1.357(4)
C16 C17 1.428(5)
C17 N22 1.359(4)
C17 C18 1.418(5)
C18 C19 1.395(5)
C18 C23 1.429(5)
C19 C20 1.349(5)
C20 C21 1.409(5)
C21 N22 1.333(4)
C23 C24 1.350(6)
C45 C50 1.384(5)
C45 C46 1.400(5)
C46 C47 1.384(5)
C47 C48 1.373(5)
C48 C49 1.392(5)
C48 C51 1.522(5)
C49 C50 1.374(5)
C53 O56 1.215(4)
C53 O53 1.354(4)
C53 N41 1.375(4)
O53 C55 1.442(4)
C72 N71 1.340(4)
C72 C73 1.398(5)
C73 C74 1.376(5)
C84 N71 1.365(4)
C84 C75 1.409(4)
C84 C83 1.432(5)
C74 C75 1.398(5)
C75 C76 1.450(5)
C76 C77 1.350(5)
C83 N82 1.371(4)
C83 C78 1.408(4)
C77 C78 1.438(5)
C78 C79 1.402(5)
C79 C80 1.359(5)
C80 C81 1.416(5)
C81 N82 1.320(4)
